data_1535984
loop_
_publ_author_name
'Niermann, J.'
'Jeitschko, W.'

_publ_section_title
;
 Ternary aluminides with the ideal composition A2 Pt6 Al15 (A= Y, Gd-Tm,
 Zr)
;
_journal_name_full 'Zeitschrift fuer Anorganische und Allgemeine Chemie'
_journal_page_first 361
_journal_page_last 368
_journal_volume 630
_journal_year 2004
_chemical_formula_sum 'Al9.99 Pt4 Y1.357'
_chemical_name_systematic 'Y1.357 Pt4 Al9.99'
_space_group_IT_number 194
_symmetry_space_group_name_Hall '-P 6c 2c'
_symmetry_space_group_name_H-M 'P 63/m m c'
_cell_angle_alpha 90
_cell_angle_beta 90
_cell_angle_gamma 120
_cell_formula_units_Z 1
_cell_length_a 4.281
_cell_length_b 4.281
_cell_length_c 16.383
_cell_volume 260.025
_citation_journal_id_ASTM ZAACAB
_cod_data_source_file Niermann_ZAACAB_2004_1227.cif
_cod_data_source_block Al9.99Pt4Y1.357
_cod_original_cell_volume 260.0247
_cod_database_code 1535984

loop_
_symmetry_equiv_pos_as_xyz
x,y,z
x-y,x,z+1/2
-y,x-y,z
-x,-y,z+1/2
-x+y,-x,z
y,-x+y,z+1/2
-y,-x,-z+1/2
x-y,-y,-z
x,x-y,-z+1/2
y,x,-z
-x+y,y,-z+1/2
-x,-x+y,-z
-x,-y,-z
-x+y,-x,-z-1/2
y,-x+y,-z
x,y,-z-1/2
x-y,x,-z
-y,x-y,-z-1/2
y,x,z-1/2
-x+y,y,z
-x,-x+y,z-1/2
-y,-x,z
x-y,-y,z-1/2
x,x-y,z

loop_
_atom_site_label
_atom_site_type_symbol
_atom_site_fract_x
_atom_site_fract_y
_atom_site_fract_z
_atom_site_occupancy
_atom_site_U_iso_or_equiv
Pt1 Pt 0.3333 0.6667 0.608696 1 0.0
Al1 Al 0.5376 0.0752 0.25 0.331 0.0
Al2 Al 0.3333 0.6667 0.04658 1 0.0
Y1 Y 0.3333 0.6667 0.25 0.6786 0.0
Al3 Al 0 0 0.13492 1 0.0
